data_1552790
loop_
_publ_author_name
'Chancellor, Christopher J.'
'Bowles, Faye L.'
'Franco, Jimmy U.'
'Pham, David M.'
'Rivera, Melissa'
'Sarina, Evan A.'
'Ghiassi, Kamran B.'
'Balch, Alan L.'
'Olmstead, Marilyn M.'

_publ_section_title
;
 Single-Crystal X-ray Diffraction Studies of Solvated Crystals of
 C<sub>60</sub> Reveal the Intermolecular Interactions between the
 Component Molecules.
;
_journal_issue 50
_journal_name_full 'The journal of physical chemistry. A'
_journal_page_first 9626
_journal_page_last 9636
_journal_paper_doi 10.1021/acs.jpca.8b08740
_journal_volume 122
_journal_year 2018
_chemical_formula_moiety 'C60, 3 (C6 H6)'
_chemical_formula_sum 'C78 H18'
_chemical_formula_weight 954.92
_chemical_name_common 'C60 . 3 C6H6'
_space_group_crystal_system monoclinic
_space_group_IT_number 14
_space_group_name_Hall '-P 2yn'
_space_group_name_H-M_alt 'P 1 21/n 1'
_atom_sites_solution_hydrogens geom
_atom_sites_solution_primary direct
_atom_sites_solution_secondary difmap
_audit_creation_method SHELXL-2014
_cell_angle_alpha 90
_cell_angle_beta 109.108(2)
_cell_angle_gamma 90
_cell_formula_units_Z 2
_cell_length_a 13.5271(19)
_cell_length_b 9.9838(14)
_cell_length_c 16.017(2)
_cell_measurement_reflns_used 9678
_cell_measurement_temperature 90(2)
_cell_measurement_theta_max 30.630
_cell_measurement_theta_min 2.399
_cell_volume 2043.9(5)
_computing_cell_refinement 'SAINT (Bruker, 2013)'
_computing_data_collection 'Apex2 (Bruker, 2013)'
_computing_data_reduction 'SAINT (Bruker, 2013)'
_computing_publication_material 'SHELXL-2014 (Sheldrick, 2014)'
_computing_structure_refinement 'SHELXL-2014 (Sheldrick, 2014)'
_computing_structure_solution 'XS (Sheldrick, 2008)'
_diffrn_ambient_temperature 90(2)
_diffrn_detector_area_resol_mean 8.3
_diffrn_measured_fraction_theta_full 0.999
_diffrn_measured_fraction_theta_max 0.997
_diffrn_measurement_device_type 'Bruker Apex II'
_diffrn_measurement_method \w
_diffrn_radiation_type MoK\a
_diffrn_radiation_wavelength 0.71073
_diffrn_reflns_av_R_equivalents 0.0294
_diffrn_reflns_av_unetI/netI 0.0224
_diffrn_reflns_Laue_measured_fraction_full 0.999
_diffrn_reflns_Laue_measured_fraction_max 0.997
_diffrn_reflns_limit_h_max 19
_diffrn_reflns_limit_h_min -19
_diffrn_reflns_limit_k_max 14
_diffrn_reflns_limit_k_min -14
_diffrn_reflns_limit_l_max 22
_diffrn_reflns_limit_l_min -22
_diffrn_reflns_number 32237
_diffrn_reflns_point_group_measured_fraction_full 0.999
_diffrn_reflns_point_group_measured_fraction_max 0.997
_diffrn_reflns_theta_full 25.242
_diffrn_reflns_theta_max 30.723
_diffrn_reflns_theta_min 2.399
_diffrn_source 'fine-focus sealed tube'
_exptl_absorpt_coefficient_mu 0.089
_exptl_absorpt_correction_T_max 0.7461
_exptl_absorpt_correction_T_min 0.7245
_exptl_absorpt_correction_type multi-scan
_exptl_absorpt_process_details 'SADABS (Sheldrick, 2012)'
_exptl_crystal_colour black
_exptl_crystal_density_diffrn 1.552
_exptl_crystal_description block
_exptl_crystal_F_000 972
_exptl_crystal_size_max 0.360
_exptl_crystal_size_mid 0.270
_exptl_crystal_size_min 0.190
_refine_diff_density_max 0.367
_refine_diff_density_min -0.268
_refine_diff_density_rms 0.050
_refine_ls_extinction_method none
_refine_ls_goodness_of_fit_ref 1.045
_refine_ls_hydrogen_treatment constr
_refine_ls_matrix_type full
_refine_ls_number_parameters 388
_refine_ls_number_reflns 6342
_refine_ls_number_restraints 0
_refine_ls_restrained_S_all 1.045
_refine_ls_R_factor_all 0.0599
_refine_ls_R_factor_gt 0.0486
_refine_ls_shift/su_max 0.000
_refine_ls_shift/su_mean 0.000
_refine_ls_structure_factor_coef Fsqd
_refine_ls_weighting_details 'w=1/[\s^2^(Fo^2^)+(0.0483P)^2^+1.1783P] where P=(Fo^2^+2Fc^2^)/3'
_refine_ls_weighting_scheme calc
_refine_ls_wR_factor_gt 0.1183
_refine_ls_wR_factor_ref 0.1254
_reflns_Friedel_coverage 0.000
_reflns_number_gt 5210
_reflns_number_total 6342
_reflns_threshold_expression 'I > 2\s(I)'
_cod_data_source_file jp8b08740_si_007.cif
_cod_data_source_block kbg77
_cod_original_sg_symbol_H-M 'P 21/n'
_cod_database_code 1552790
_shelx_space_group_comment
;
The symmetry employed for this shelxl refinement is uniquely defined
by the following loop, which should always be used as a source of
symmetry information in preference to the above space-group names.
They are only intended as comments.
;
_shelx_estimated_absorpt_t_min 0.969
_shelx_estimated_absorpt_t_max 0.983
_shelxl_version_number 2014-3

loop_
_space_group_symop_operation_xyz
'x, y, z'
'-x+1/2, y+1/2, -z+1/2'
'-x, -y, -z'
'x-1/2, -y-1/2, z-1/2'

loop_
_atom_site_label
_atom_site_type_symbol
_atom_site_fract_x
_atom_site_fract_y
_atom_site_fract_z
_atom_site_U_iso_or_equiv
_atom_site_adp_type
_atom_site_occupancy
_atom_site_site_symmetry_order
_atom_site_calc_flag
_atom_site_refinement_flags_posn
_atom_site_refinement_flags_adp
_atom_site_refinement_flags_occupancy
_atom_site_disorder_assembly
_atom_site_disorder_group
C1 C 0.44479(13) 0.38242(15) 0.68850(9) 0.0242(3) Uani 0.8617(18) 1 d . . P A 1
C2 C 0.49693(15) 0.26751(19) 0.66622(12) 0.0224(9) Uani 0.8617(18) 1 d . . P A 1
C3 C 0.60293(14) 0.2721(2) 0.67654(16) 0.0237(7) Uani 0.8617(18) 1 d . . P A 1
C4 C 0.64201(17) 0.21737(18) 0.60999(13) 0.0251(4) Uani 0.8617(18) 1 d . . P A 1
C5 C 0.72502(11) 0.30262(15) 0.60304(10) 0.0247(3) Uani 0.8617(18) 1 d . . P A 1
C6 C 0.73565(10) 0.32695(15) 0.52087(11) 0.0246(3) Uani 0.8617(18) 1 d . . P A 1
C7 C 0.75926(10) 0.46090(16) 0.49766(12) 0.0236(3) Uani 0.8617(18) 1 d . . P A 1
C8 C 0.70153(11) 0.48310(16) 0.40511(10) 0.0238(3) Uani 0.8617(18) 1 d . . P A 1
C9 C 0.65873(13) 0.60769(19) 0.37605(10) 0.0243(3) Uani 0.8617(18) 1 d . . P A 1
C10 C 0.67169(13) 0.7171(2) 0.43889(12) 0.0243(4) Uani 0.8617(18) 1 d . . P A 1
C11 C 0.57604(14) 0.7930(2) 0.41242(15) 0.0234(3) Uani 0.8617(18) 1 d . . P A 1
C12 C 0.53861(19) 0.84642(14) 0.47696(10) 0.0222(3) Uani 0.8617(18) 1 d . . P A 1
C13 C 0.42751(14) 0.84137(13) 0.46542(10) 0.0230(3) Uani 0.8617(18) 1 d . . P A 1
C14 C 0.41655(19) 0.81673(14) 0.55127(11) 0.0225(3) Uani 0.8617(18) 1 d . . P A 1
C15 C 0.33669(12) 0.73437(19) 0.55805(12) 0.0236(3) Uani 0.8617(18) 1 d . . P A 1
C16 C 0.35779(12) 0.63759(16) 0.62942(10) 0.0228(3) Uani 0.8617(18) 1 d . . P A 1
C17 C 0.45779(13) 0.62798(15) 0.69147(9) 0.0217(3) Uani 0.8617(18) 1 d . . P A 1
C18 C 0.50164(12) 0.49763(15) 0.72145(9) 0.0230(3) Uani 0.8617(18) 1 d . . P A 1
C19 C 0.61224(14) 0.5021(3) 0.73321(8) 0.0219(3) Uani 0.8617(18) 1 d . . P A 1
C20 C 0.66244(13) 0.3924(3) 0.71098(12) 0.0222(7) Uani 0.8617(18) 1 d . . P A 1
C21 C 0.73780(11) 0.4122(3) 0.66566(12) 0.0233(9) Uani 0.8617(18) 1 d . . P A 1
C22 C 0.76055(11) 0.53987(18) 0.64333(10) 0.0218(3) Uani 0.8617(18) 1 d . . P A 1
C23 C 0.77132(10) 0.5656(2) 0.55818(13) 0.0231(3) Uani 0.8617(18) 1 d . . P A 1
C25 C 0.68798(11) 0.75128(14) 0.59482(9) 0.0208(3) Uani 0.8617(18) 1 d . . P A 1
C26 C 0.59608(11) 0.82525(13) 0.57017(9) 0.0207(3) Uani 0.8617(18) 1 d . . P A 1
C27 C 0.52041(15) 0.8067(2) 0.61587(18) 0.0209(4) Uani 0.8617(18) 1 d . . P A 1
C28 C 0.54076(12) 0.71468(15) 0.68426(9) 0.0201(3) Uani 0.8617(18) 1 d . . P A 1
C29 C 0.63656(12) 0.63693(15) 0.71004(9) 0.0200(3) Uani 0.8617(18) 1 d . . P A 1
C30 C 0.70872(11) 0.65459(14) 0.66600(9) 0.0199(3) Uani 0.8617(18) 1 d . . P A 1
C24 C 0.72608(9) 0.69700(13) 0.52712(9) 0.0233(2) Uani 1 1 d . . . . .
C31 C 0.6518(2) 0.7948(4) 0.5522(3) 0.0218(18) Uiso 0.1383(18) 1 d G . P A 2
C32 C 0.5682(3) 0.8363(4) 0.4741(3) 0.032(4) Uiso 0.1383(18) 1 d G . P A 2
C33 C 0.4666(3) 0.8510(3) 0.4758(2) 0.015(2) Uiso 0.1383(18) 1 d G . P A 2
C34 C 0.3788(3) 0.8021(4) 0.4037(2) 0.014(3) Uiso 0.1383(18) 1 d G . P A 2
C35 C 0.3027(2) 0.7492(4) 0.4437(2) 0.0240(18) Uiso 0.1383(18) 1 d G . P A 2
C36 C 0.2454(2) 0.6360(4) 0.4077(2) 0.027(2) Uiso 0.1383(18) 1 d G . P A 2
C37 C 0.2300(2) 0.5336(4) 0.4664(2) 0.028(3) Uiso 0.1383(18) 1 d G . P A 2
C38 C 0.2345(3) 0.4059(4) 0.4255(3) 0.037(5) Uiso 0.1383(18) 1 d G . P A 2
C40 C 0.3216(3) 0.3097(3) 0.5704(3) 0.017(3) Uiso 0.1383(18) 1 d G . P A 2
C41 C 0.4153(4) 0.2288(3) 0.6012(3) 0.050(8) Uiso 0.1383(18) 1 d G . P A 2
C42 C 0.5009(3) 0.2756(3) 0.6705(3) 0.049(11) Uiso 0.1383(18) 1 d G . P A 2
C43 C 0.6058(3) 0.2590(3) 0.6677(4) 0.037(7) Uiso 0.1383(18) 1 d G . P A 2
C44 C 0.6659(3) 0.3774(4) 0.7058(3) 0.046(9) Uiso 0.1383(18) 1 d G . P A 2
C45 C 0.7386(2) 0.4261(4) 0.6689(3) 0.029(8) Uiso 0.1383(18) 1 d G . P A 2
C46 C 0.7469(2) 0.5704(4) 0.6576(3) 0.013(2) Uiso 0.1383(18) 1 d G . P A 2
C47 C 0.6841(2) 0.6569(4) 0.6838(2) 0.014(2) Uiso 0.1383(18) 1 d G . P A 2
C48 C 0.6344(2) 0.7724(3) 0.6293(2) 0.0221(18) Uiso 0.1383(18) 1 d G . P A 2
C49 C 0.5306(2) 0.7906(3) 0.6329(2) 0.025(5) Uiso 0.1383(18) 1 d G . P A 2
C50 C 0.4467(2) 0.8278(2) 0.5581(2) 0.026(4) Uiso 0.1383(18) 1 d G . P A 2
C51 C 0.3468(2) 0.7640(3) 0.5405(2) 0.026(3) Uiso 0.1383(18) 1 d G . P A 2
C52 C 0.3323(2) 0.6652(3) 0.5959(2) 0.020(2) Uiso 0.1383(18) 1 d G . P A 2
C53 C 0.2722(2) 0.5466(4) 0.5586(2) 0.0196(18) Uiso 0.1383(18) 1 d G . P A 2
C54 C 0.3189(3) 0.4313(3) 0.6112(3) 0.016(2) Uiso 0.1383(18) 1 d G . P A 2
C55 C 0.4089(3) 0.4811(3) 0.6829(2) 0.0246(19) Uiso 0.1383(18) 1 d G . P A 2
C56 C 0.4982(3) 0.4042(3) 0.7122(2) 0.0217(18) Uiso 0.1383(18) 1 d G . P A 2
C57 C 0.6001(3) 0.4698(4) 0.7331(2) 0.050(7) Uiso 0.1383(18) 1 d G . P A 2
C58 C 0.6089(2) 0.6059(4) 0.72228(18) 0.027(3) Uiso 0.1383(18) 1 d G . P A 2
C59 C 0.5144(2) 0.6861(3) 0.69161(16) 0.013(2) Uiso 0.1383(18) 1 d G . P A 2
C60 C 0.4182(2) 0.6257(3) 0.67286(17) 0.0140(19) Uiso 0.1383(18) 1 d G . P A 2
C61 C 0.03842(11) 0.60861(15) 0.60813(11) 0.0337(3) Uani 1 1 d . . . . .
H61 H -0.0118 0.6363 0.5541 0.040 Uiso 1 1 calc R U . . .
C62 C 0.11369(11) 0.69747(14) 0.65645(10) 0.0290(3) Uani 1 1 d . . . . .
H62 H 0.1149 0.7865 0.6359 0.035 Uiso 1 1 calc R U . . .
C63 C 0.18757(11) 0.65653(16) 0.73501(10) 0.0308(3) Uani 1 1 d . . . . .
H63 H 0.2397 0.7174 0.7680 0.037 Uiso 1 1 calc R U . . .
C64 C 0.18537(12) 0.52743(17) 0.76529(10) 0.0345(3) Uani 1 1 d . . . . .
H64 H 0.2358 0.4995 0.8192 0.041 Uiso 1 1 calc R U . . .
C65 C 0.10959(12) 0.43893(16) 0.71700(12) 0.0379(4) Uani 1 1 d . . . . .
H65 H 0.1079 0.3501 0.7378 0.046 Uiso 1 1 calc R U . . .
C66 C 0.03630(11) 0.47926(16) 0.63852(13) 0.0391(4) Uani 1 1 d . . . . .
H66 H -0.0156 0.4181 0.6054 0.047 Uiso 1 1 calc R U . . .
C67 C 0.52623(13) 0.58556(16) 0.94236(10) 0.0350(3) Uani 1 1 d . . . . .
H67 H 0.5442 0.6442 0.9029 0.042 Uiso 1 1 calc R U . . .
C68 C 0.43277(12) 0.60291(15) 0.95910(10) 0.0348(3) Uani 1 1 d . . . . .
H68 H 0.3867 0.6734 0.9311 0.042 Uiso 1 1 calc R U . . .
C69 C 0.40667(12) 0.51727(16) 1.01684(11) 0.0367(3) Uani 1 1 d . . . . .
H69 H 0.3427 0.5292 1.0284 0.044 Uiso 1 1 calc R U . . .

loop_
_atom_site_aniso_label
_atom_site_aniso_U_11
_atom_site_aniso_U_22
_atom_site_aniso_U_33
_atom_site_aniso_U_23
_atom_site_aniso_U_13
_atom_site_aniso_U_12
C1 0.0340(8) 0.0269(7) 0.0151(6) 0.0023(5) 0.0124(6) -0.0075(6)
C2 0.0365(14) 0.0158(8) 0.0146(8) 0.0081(5) 0.0078(6) -0.0037(6)
C3 0.0333(12) 0.0152(7) 0.0152(7) 0.0097(5) -0.0021(6) 0.0028(5)
C4 0.0266(7) 0.0131(6) 0.0270(7) 0.0059(6) -0.0031(7) 0.0074(6)
C5 0.0179(6) 0.0203(6) 0.0279(7) 0.0003(5) -0.0033(5) 0.0100(5)
C6 0.0134(6) 0.0245(7) 0.0327(8) -0.0062(6) 0.0035(5) 0.0081(5)
C7 0.0102(5) 0.0298(8) 0.0326(9) -0.0065(6) 0.0094(5) 0.0002(5)
C8 0.0184(6) 0.0329(8) 0.0258(7) -0.0071(6) 0.0150(6) -0.0044(6)
C9 0.0261(7) 0.0295(8) 0.0231(7) -0.0004(7) 0.0160(6) -0.0080(7)
C10 0.0272(9) 0.0214(7) 0.0288(8) -0.0014(7) 0.0152(7) -0.0123(6)
C11 0.0307(9) 0.0138(6) 0.0246(7) 0.0087(6) 0.0077(7) -0.0086(5)
C12 0.0317(9) 0.0067(6) 0.0244(8) 0.0021(5) 0.0038(6) -0.0046(5)
C13 0.0270(9) 0.0082(5) 0.0296(8) 0.0018(5) 0.0035(6) 0.0046(5)
C14 0.0259(9) 0.0110(6) 0.0290(8) -0.0064(5) 0.0066(6) 0.0063(6)
C15 0.0197(7) 0.0218(7) 0.0292(7) -0.0093(7) 0.0077(6) 0.0076(5)
C16 0.0222(6) 0.0269(7) 0.0244(7) -0.0091(6) 0.0145(6) 0.0005(6)
C17 0.0246(8) 0.0273(7) 0.0150(6) -0.0087(5) 0.0091(6) -0.0011(6)
C18 0.0317(7) 0.0277(7) 0.0106(5) -0.0018(5) 0.0084(5) -0.0052(6)
C19 0.0269(8) 0.0283(8) 0.0057(6) 0.0000(5) -0.0012(5) -0.0003(7)
C20 0.0250(10) 0.0211(7) 0.0109(7) 0.0059(5) -0.0070(5) 0.0020(5)
C21 0.0153(10) 0.0251(9) 0.0194(11) 0.0001(6) -0.0079(5) 0.0066(5)
C22 0.0110(5) 0.0269(7) 0.0215(7) -0.0069(6) -0.0030(5) 0.0009(5)
C23 0.0079(6) 0.0303(8) 0.0295(7) -0.0054(8) 0.0042(5) -0.0047(5)
C25 0.0193(6) 0.0170(6) 0.0233(6) -0.0068(5) 0.0033(5) -0.0097(5)
C26 0.0263(7) 0.0099(5) 0.0236(6) -0.0052(5) 0.0048(5) -0.0060(5)
C27 0.0257(8) 0.0116(6) 0.0235(7) -0.0101(6) 0.0055(6) -0.0011(5)
C28 0.0236(6) 0.0198(6) 0.0174(6) -0.0106(5) 0.0072(5) -0.0047(6)
C29 0.0224(6) 0.0209(6) 0.0114(5) -0.0066(5) -0.0018(5) -0.0037(6)
C30 0.0158(6) 0.0229(7) 0.0167(6) -0.0072(5) -0.0007(6) -0.0063(5)
C24 0.0174(5) 0.0241(6) 0.0298(6) -0.0055(5) 0.0095(5) -0.0119(4)
C61 0.0235(6) 0.0325(7) 0.0424(8) 0.0112(6) 0.0069(6) 0.0043(5)
C62 0.0310(7) 0.0232(6) 0.0408(7) 0.0025(5) 0.0226(6) 0.0034(5)
C63 0.0297(7) 0.0379(7) 0.0308(7) -0.0126(6) 0.0182(6) -0.0012(6)
C64 0.0318(7) 0.0504(9) 0.0253(6) 0.0072(6) 0.0150(6) 0.0109(6)
C65 0.0300(7) 0.0339(8) 0.0563(10) 0.0218(7) 0.0228(7) 0.0060(6)
C66 0.0207(6) 0.0309(7) 0.0616(11) 0.0074(7) 0.0079(7) -0.0045(5)
C67 0.0417(8) 0.0325(7) 0.0287(7) -0.0070(6) 0.0088(6) 0.0003(6)
C68 0.0336(7) 0.0305(7) 0.0318(7) -0.0070(6) -0.0009(6) 0.0090(6)
C69 0.0309(7) 0.0368(8) 0.0418(8) -0.0114(6) 0.0110(6) 0.0046(6)

loop_
_atom_type_symbol
_atom_type_description
_atom_type_scat_dispersion_real
_atom_type_scat_dispersion_imag
_atom_type_scat_source
C C 0.0033 0.0016 'International Tables Vol C Tables 4.2.6.8 and 6.1.1.4'
H H 0.0000 0.0000 'International Tables Vol C Tables 4.2.6.8 and 6.1.1.4'

loop_
_geom_angle_atom_site_label_1
_geom_angle_atom_site_label_2
_geom_angle_atom_site_label_3
_geom_angle
_geom_angle_site_symmetry_1
_geom_angle_site_symmetry_3
C18 C1 C9 120.09(15) . 3_666
C18 C1 C2 119.69(16) . .
C9 C1 C2 108.24(15) 3_666 .
C3 C2 C1 120.7(2) . .
C3 C2 C11 119.9(2) . 3_666
C1 C2 C11 107.15(17) . 3_666
C2 C3 C4 120.9(2) . .
C2 C3 C20 119.7(3) . .
C4 C3 C20 107.60(19) . .
C13 C4 C5 120.18(15) 3_666 .
C13 C4 C3 119.52(18) 3_666 .
C5 C4 C3 108.45(17) . .
C6 C5 C4 120.02(15) . .
C6 C5 C21 119.66(15) . .
C4 C5 C21 108.07(15) . .
C5 C6 C7 120.18(14) . .
C5 C6 C15 119.97(16) . 3_666
C7 C6 C15 107.86(16) . 3_666
C23 C7 C8 119.75(14) . .
C23 C7 C6 119.80(15) . .
C8 C7 C6 108.24(14) . .
C9 C8 C7 120.44(14) . .
C9 C8 C16 119.89(14) . 3_666
C7 C8 C16 107.95(14) . 3_666
C8 C9 C1 120.09(14) . 3_666
C8 C9 C10 119.89(15) . .
C1 C9 C10 108.19(16) 3_666 .
C24 C10 C11 120.4(2) . .
C24 C10 C9 120.17(19) . .
C11 C10 C9 107.35(17) . .
C12 C11 C10 119.46(17) . .
C12 C11 C2 119.48(17) . 3_666
C10 C11 C2 109.1(2) . 3_666
C11 C12 C13 120.17(13) . .
C11 C12 C26 120.15(19) . .
C13 C12 C26 107.95(16) . .
C4 C13 C14 120.03(17) 3_666 .
C4 C13 C12 120.05(14) 3_666 .
C14 C13 C12 107.90(15) . .
C15 C14 C27 119.98(16) . .
C15 C14 C13 119.82(17) . .
C27 C14 C13 108.20(19) . .
C14 C15 C16 119.85(14) . .
C14 C15 C6 119.97(18) . 3_666
C16 C15 C6 107.86(16) . 3_666
C17 C16 C15 120.09(14) . .
C17 C16 C8 120.00(14) . 3_666
C15 C16 C8 108.08(14) . 3_666
C16 C17 C18 119.69(14) . .
C16 C17 C28 119.80(14) . .
C18 C17 C28 108.63(13) . .
C1 C18 C17 120.24(14) . .
C1 C18 C19 119.71(16) . .
C17 C18 C19 108.07(15) . .
C20 C19 C18 120.8(2) . .
C20 C19 C29 119.29(16) . .
C18 C19 C29 107.71(14) . .
C19 C20 C21 120.2(2) . .
C19 C20 C3 119.4(2) . .
C21 C20 C3 108.5(3) . .
C22 C21 C20 120.5(2) . .
C22 C21 C5 119.99(16) . .
C20 C21 C5 107.4(2) . .
C21 C22 C23 120.55(18) . .
C21 C22 C30 119.72(16) . .
C23 C22 C30 107.63(15) . .
C7 C23 C22 119.82(16) . .
C7 C23 C24 119.57(15) . .
C22 C23 C24 108.73(18) . .
C26 C25 C30 120.20(13) . .
C26 C25 C24 119.41(13) . .
C30 C25 C24 108.35(13) . .
C25 C26 C27 120.16(16) . .
C25 C26 C12 119.81(16) . .
C27 C26 C12 107.92(18) . .
C28 C27 C14 120.33(15) . .
C28 C27 C26 119.50(18) . .
C14 C27 C26 108.0(2) . .
C27 C28 C29 120.50(14) . .
C27 C28 C17 119.95(14) . .
C29 C28 C17 107.48(13) . .
C30 C29 C28 119.88(14) . .
C30 C29 C19 119.95(13) . .
C28 C29 C19 108.11(13) . .
C29 C30 C25 119.76(14) . .
C29 C30 C22 120.29(13) . .
C25 C30 C22 108.31(14) . .
C10 C24 C25 120.77(16) . .
C10 C24 C23 120.18(17) . .
C25 C24 C23 106.99(13) . .
C38 C24 C40 122.6(4) 3_666 3_666
C38 C24 C31 122.06(17) 3_666 .
C40 C24 C31 101.9(2) 3_666 .
C48 C31 C32 121.2 . .
C48 C31 C24 117.15(17) . .
C32 C31 C24 110.33(18) . .
C33 C32 C31 120.8 . .
C33 C32 C41 119.0(4) . 3_666
C31 C32 C41 107.5(4) . 3_666
C32 C33 C34 120.5 . .
C32 C33 C50 118.7 . .
C34 C33 C50 108.9 . .
C43 C34 C33 120.5(4) 3_666 .
C43 C34 C35 121.4(4) 3_666 .
C33 C34 C35 106.4 . .
C36 C35 C51 119.9 . .
C36 C35 C34 119.0 . .
C51 C35 C34 108.7 . .
C35 C36 C37 119.0 . .
C35 C36 C45 118.9(4) . 3_666
C37 C36 C45 109.9(4) . 3_666
C53 C37 C38 119.7 . .
C53 C37 C36 121.4 . .
C38 C37 C36 107.0 . .
C24 C38 C37 120.57(18) 3_666 .
C24 C38 C46 120.6(5) 3_666 3_666
C37 C38 C46 108.5(4) . 3_666
C54 C40 C41 118.9 . .
C54 C40 C24 117.87(17) . 3_666
C41 C40 C24 111.4(2) . 3_666
C42 C41 C40 119.4 . .
C42 C41 C32 119.8(4) . 3_666
C40 C41 C32 108.8(4) . 3_666
C41 C42 C43 120.3 . .
C41 C42 C56 121.5 . .
C43 C42 C56 106.8 . .
C34 C43 C42 119.8(4) 3_666 .
C34 C43 C44 119.7(4) 3_666 .
C42 C43 C44 108.3 . .
C45 C44 C57 119.8 . .
C45 C44 C43 118.9 . .
C57 C44 C43 109.3 . .
C44 C45 C36 122.1(4) . 3_666
C44 C45 C46 119.4 . .
C36 C45 C46 106.1(4) 3_666 .
C47 C46 C38 119.3(3) . 3_666
C47 C46 C45 120.2 . .
C38 C46 C45 108.5(4) 3_666 .
C46 C47 C58 120.2 . .
C46 C47 C48 121.4 . .
C58 C47 C48 106.3 . .
C31 C48 C49 118.8 . .
C31 C48 C47 119.4 . .
C49 C48 C47 109.8 . .
C50 C49 C48 121.7 . .
C50 C49 C59 119.1 . .
C48 C49 C59 106.8 . .
C49 C50 C51 119.7 . .
C49 C50 C33 118.8 . .
C51 C50 C33 109.6 . .
C52 C51 C50 120.8 . .
C52 C51 C35 120.6 . .
C50 C51 C35 106.4 . .
C51 C52 C60 119.9 . .
C51 C52 C53 119.8 . .
C60 C52 C53 108.3 . .
C37 C53 C54 119.3 . .
C37 C53 C52 119.3 . .
C54 C53 C52 109.4 . .
C40 C54 C53 119.8 . .
C40 C54 C55 121.7 . .
C53 C54 C55 106.3 . .
C56 C55 C54 119.4 . .
C56 C55 C60 119.3 . .
C54 C55 C60 109.2 . .
C55 C56 C42 119.1 . .
C55 C56 C57 118.9 . .
C42 C56 C57 109.7 . .
C58 C57 C44 120.2 . .
C58 C57 C56 121.8 . .
C44 C57 C56 105.8 . .
C57 C58 C47 120.2 . .
C57 C58 C59 118.9 . .
C47 C58 C59 109.1 . .
C60 C59 C58 119.9 . .
C60 C59 C49 120.1 . .
C58 C59 C49 108.0 . .
C59 C60 C52 120.4 . .
C59 C60 C55 121.2 . .
C52 C60 C55 106.8 . .
C62 C61 C66 119.92(14) . .
C62 C61 H61 120.0 . .
C66 C61 H61 120.0 . .
C61 C62 C63 119.94(13) . .
C61 C62 H62 120.0 . .
C63 C62 H62 120.0 . .
C64 C63 C62 120.09(14) . .
C64 C63 H63 120.0 . .
C62 C63 H63 120.0 . .
C63 C64 C65 119.83(14) . .
C63 C64 H64 120.1 . .
C65 C64 H64 120.1 . .
C66 C65 C64 120.17(14) . .
C66 C65 H65 119.9 . .
C64 C65 H65 119.9 . .
C65 C66 C61 120.04(15) . .
C65 C66 H66 120.0 . .
C61 C66 H66 120.0 . .
C69 C67 C68 119.99(15) 3_667 .
C69 C67 H67 120.0 3_667 .
C68 C67 H67 120.0 . .
C67 C68 C69 119.94(14) . .
C67 C68 H68 120.0 . .
C69 C68 H68 120.0 . .
C67 C69 C68 120.07(15) 3_667 .
C67 C69 H69 120.0 3_667 .
C68 C69 H69 120.0 . .

loop_
_geom_bond_atom_site_label_1
_geom_bond_atom_site_label_2
_geom_bond_distance
_geom_bond_site_symmetry_2
C1 C18 1.388(2) .
C1 C9 1.446(2) 3_666
C1 C2 1.451(2) .
C2 C3 1.389(3) .
C2 C11 1.453(3) 3_666
C3 C4 1.443(4) .
C3 C20 1.451(3) .
C4 C13 1.394(3) 3_666
C4 C5 1.442(3) .
C5 C6 1.391(2) .
C5 C21 1.456(3) .
C6 C7 1.451(2) .
C6 C15 1.456(2) 3_666
C7 C23 1.399(3) .
C7 C8 1.449(2) .
C8 C9 1.387(2) .
C8 C16 1.453(2) 3_666
C9 C1 1.446(2) 3_666
C9 C10 1.457(3) .
C10 C24 1.378(2) .
C10 C11 1.438(3) .
C11 C12 1.397(4) .
C11 C2 1.453(3) 3_666
C12 C13 1.454(3) .
C12 C26 1.455(2) .
C13 C4 1.394(3) 3_666
C13 C14 1.451(2) .
C14 C15 1.390(3) .
C14 C27 1.450(3) .
C15 C16 1.452(3) .
C15 C6 1.456(2) 3_666
C16 C17 1.395(2) .
C16 C8 1.453(2) 3_666
C17 C18 1.446(2) .
C17 C28 1.452(2) .
C18 C19 1.446(2) .
C19 C20 1.395(3) .
C19 C29 1.462(3) .
C20 C21 1.446(3) .
C21 C22 1.386(3) .
C22 C23 1.441(3) .
C22 C30 1.450(2) .
C23 C24 1.464(2) .
C25 C26 1.388(2) .
C25 C30 1.449(2) .
C25 C24 1.4494(19) .
C26 C27 1.452(2) .
C27 C28 1.386(3) .
C28 C29 1.450(2) .
C29 C30 1.390(2) .
C24 C38 1.285(5) 3_666
C24 C40 1.483(5) 3_666
C24 C31 1.546(4) .
C31 C48 1.3496 .
C31 C32 1.4454 .
C32 C33 1.3906 .
C32 C41 1.450(9) 3_666
C33 C34 1.4436 .
C33 C50 1.4481 .
C34 C43 1.371(9) 3_666
C34 C35 1.4774 .
C35 C36 1.3850 .
C35 C51 1.4749 .
C36 C37 1.4494 .
C36 C45 1.453(8) 3_666
C37 C53 1.4036 .
C37 C38 1.4441 .
C38 C24 1.285(5) 3_666
C38 C46 1.453(9) 3_666
C40 C54 1.3856 .
C40 C41 1.4475 .
C40 C24 1.483(5) 3_666
C41 C42 1.3960 .
C41 C32 1.450(10) 3_666
C42 C43 1.4436 .
C42 C56 1.4534 .
C43 C34 1.371(11) 3_666
C43 C44 1.4513 .
C44 C45 1.3897 .
C44 C57 1.4451 .
C45 C36 1.453(10) 3_666
C45 C46 1.4614 .
C46 C47 1.3702 .
C46 C38 1.453(9) 3_666
C47 C58 1.4425 .
C47 C48 1.4700 .
C48 C49 1.4355 .
C49 C50 1.4043 .
C49 C59 1.4675 .
C50 C51 1.4361 .
C51 C52 1.3833 .
C52 C60 1.4452 .
C52 C53 1.4496 .
C53 C54 1.4443 .
C54 C55 1.4605 .
C55 C56 1.3782 .
C55 C60 1.4629 .
C56 C57 1.4627 .
C57 C58 1.3802 .
C58 C59 1.4515 .
C59 C60 1.3748 .
C61 C62 1.381(2) .
C61 C66 1.384(2) .
C61 H61 0.9500 .
C62 C63 1.388(2) .
C62 H62 0.9500 .
C63 C64 1.381(2) .
C63 H63 0.9500 .
C64 C65 1.382(2) .
C64 H64 0.9500 .
C65 C66 1.382(2) .
C65 H65 0.9500 .
C66 H66 0.9500 .
C67 C69 1.384(2) 3_667
C67 C68 1.386(2) .
C67 H67 0.9500 .
C68 C69 1.387(2) .
C68 H68 0.9500 .
C69 C67 1.384(2) 3_667
C69 H69 0.9500 .

loop_
_geom_torsion_atom_site_label_1
_geom_torsion_atom_site_label_2
_geom_torsion_atom_site_label_3
_geom_torsion_atom_site_label_4
_geom_torsion
_geom_torsion_site_symmetry_1
_geom_torsion_site_symmetry_4
C9 C1 C2 C3 141.94(15) 3_666 .
C18 C1 C2 C11 -142.94(14) . 3_666
C9 C1 C2 C11 -0.24(16) 3_666 3_666
C1 C2 C3 C4 -137.47(17) . .
C11 C2 C3 C4 0.0(2) 3_666 .
C1 C2 C3 C20 0.8(2) . .
C11 C2 C3 C20 138.25(18) 3_666 .
C2 C3 C4 C13 -0.3(2) . 3_666
C20 C3 C4 C13 -142.92(14) . 3_666
C2 C3 C4 C5 142.64(15) . .
C20 C3 C4 C5 0.02(16) . .
C13 C4 C5 C6 0.3(2) 3_666 .
C3 C4 C5 C6 -142.37(14) . .
C13 C4 C5 C21 142.44(14) 3_666 .
C3 C4 C5 C21 -0.21(16) . .
C4 C5 C6 C7 137.78(14) . .
C21 C5 C6 C7 -0.1(2) . .
C4 C5 C6 C15 -0.4(2) . 3_666
C21 C5 C6 C15 -138.22(14) . 3_666
C5 C6 C7 C23 0.0(2) . .
C15 C6 C7 C23 142.61(14) 3_666 .
C5 C6 C7 C8 -142.27(13) . .
C15 C6 C7 C8 0.35(15) 3_666 .
C23 C7 C8 C9 0.4(2) . .
C6 C7 C8 C9 142.69(13) . .
C23 C7 C8 C16 -142.53(13) . 3_666
C6 C7 C8 C16 -0.25(15) . 3_666
C7 C8 C9 C1 -138.58(14) . 3_666
C16 C8 C9 C1 0.0(2) 3_666 3_666
C7 C8 C9 C10 -0.1(2) . .
C16 C8 C9 C10 138.53(14) 3_666 .
C8 C9 C10 C24 -0.2(2) . .
C1 C9 C10 C24 142.70(14) 3_666 .
C8 C9 C10 C11 -142.82(14) . .
C1 C9 C10 C11 0.07(16) 3_666 .
C24 C10 C11 C12 0.1(2) . .
C9 C10 C11 C12 142.59(15) . .
C24 C10 C11 C2 -142.45(16) . 3_666
C9 C10 C11 C2 0.07(16) . 3_666
C10 C11 C12 C13 -138.62(15) . .
C2 C11 C12 C13 0.0(2) 3_666 .
C10 C11 C12 C26 0.0(2) . .
C2 C11 C12 C26 138.62(15) 3_666 .
C11 C12 C13 C4 0.3(2) . 3_666
C26 C12 C13 C4 -142.78(13) . 3_666
C11 C12 C13 C14 142.86(13) . .
C26 C12 C13 C14 -0.18(15) . .
C4 C13 C14 C15 0.1(2) 3_666 .
C12 C13 C14 C15 -142.54(14) . .
C4 C13 C14 C27 142.69(15) 3_666 .
C12 C13 C14 C27 0.08(16) . .
C27 C14 C15 C16 -0.57(19) . .
C13 C14 C15 C16 137.69(15) . .
C27 C14 C15 C6 -138.23(14) . 3_666
C13 C14 C15 C6 0.0(2) . 3_666
C14 C15 C16 C17 0.5(2) . .
C6 C15 C16 C17 142.68(13) 3_666 .
C14 C15 C16 C8 -142.35(13) . 3_666
C6 C15 C16 C8 -0.17(16) 3_666 3_666
C15 C16 C17 C18 -138.83(14) . .
C8 C16 C17 C18 -0.3(2) 3_666 .
C15 C16 C17 C28 -0.22(19) . .
C8 C16 C17 C28 138.26(14) 3_666 .
C9 C1 C18 C17 0.0(2) 3_666 .
C2 C1 C18 C17 138.29(14) . .
C9 C1 C18 C19 -138.27(15) 3_666 .
C2 C1 C18 C19 0.0(2) . .
C16 C17 C18 C1 0.2(2) . .
C28 C17 C18 C1 -142.50(13) . .
C16 C17 C18 C19 142.77(13) . .
C28 C17 C18 C19 0.03(15) . .
C1 C18 C19 C20 0.7(2) . .
C17 C18 C19 C20 -142.09(15) . .
C1 C18 C19 C29 142.70(14) . .
C17 C18 C19 C29 -0.06(15) . .
C18 C19 C20 C21 137.89(17) . .
C29 C19 C20 C21 0.1(2) . .
C18 C19 C20 C3 -0.7(2) . .
C29 C19 C20 C3 -138.44(16) . .
C2 C3 C20 C19 -0.1(2) . .
C4 C3 C20 C19 143.09(15) . .
C2 C3 C20 C21 -142.97(17) . .
C4 C3 C20 C21 0.18(17) . .
C19 C20 C21 C22 -0.4(2) . .
C3 C20 C21 C22 142.16(17) . .
C19 C20 C21 C5 -142.87(16) . .
C3 C20 C21 C5 -0.31(17) . .
C6 C5 C21 C22 -0.1(2) . .
C4 C5 C21 C22 -142.38(14) . .
C6 C5 C21 C20 142.64(14) . .
C4 C5 C21 C20 0.32(17) . .
C20 C21 C22 C23 -137.58(17) . .
C5 C21 C22 C23 0.3(2) . .
C20 C21 C22 C30 0.3(2) . .
C5 C21 C22 C30 138.15(14) . .
C8 C7 C23 C22 138.16(14) . .
C6 C7 C23 C22 0.2(2) . .
C8 C7 C23 C24 -0.5(2) . .
C6 C7 C23 C24 -138.45(14) . .
C21 C22 C23 C7 -0.3(2) . .
C30 C22 C23 C7 -142.66(14) . .
C21 C22 C23 C24 142.32(14) . .
C30 C22 C23 C24 -0.03(15) . .
C30 C25 C26 C27 0.32(19) . .
C24 C25 C26 C27 138.57(13) . .
C30 C25 C26 C12 -137.67(14) . .
C24 C25 C26 C12 0.58(19) . .
C11 C12 C26 C25 -0.3(2) . .
C13 C12 C26 C25 142.75(14) . .
C11 C12 C26 C27 -142.84(15) . .
C13 C12 C26 C27 0.21(16) . .
C15 C14 C27 C28 0.38(19) . .
C13 C14 C27 C28 -142.17(13) . .
C15 C14 C27 C26 142.60(14) . .
C13 C14 C27 C26 0.05(16) . .
C25 C26 C27 C28 0.0(2) . .
C12 C26 C27 C28 142.43(14) . .
C25 C26 C27 C14 -142.55(15) . .
C12 C26 C27 C14 -0.16(16) . .
C14 C27 C28 C29 137.77(14) . .
C26 C27 C28 C29 -0.2(2) . .
C14 C27 C28 C17 -0.11(19) . .
C26 C27 C28 C17 -138.10(14) . .
C16 C17 C28 C27 0.03(19) . .
C18 C17 C28 C27 142.72(13) . .
C16 C17 C28 C29 -142.67(13) . .
C18 C17 C28 C29 0.01(15) . .
C27 C28 C29 C30 0.0(2) . .
C17 C28 C29 C30 142.49(13) . .
C27 C28 C29 C19 -142.51(13) . .
C17 C28 C29 C19 -0.05(14) . .
C20 C19 C29 C30 0.3(2) . .
C18 C19 C29 C30 -142.44(13) . .
C20 C19 C29 C28 142.77(13) . .
C18 C19 C29 C28 0.07(15) . .
C28 C29 C30 C25 0.34(19) . .
C19 C29 C30 C25 138.49(13) . .
C28 C29 C30 C22 -138.51(13) . .
C19 C29 C30 C22 -0.36(19) . .
C26 C25 C30 C29 -0.52(19) . .
C24 C25 C30 C29 -142.84(12) . .
C26 C25 C30 C22 142.72(13) . .
C24 C25 C30 C22 0.39(14) . .
C21 C22 C30 C29 0.1(2) . .
C23 C22 C30 C29 142.78(13) . .
C21 C22 C30 C25 -142.94(14) . .
C23 C22 C30 C25 -0.23(15) . .
C11 C10 C24 C38 130.6(3) . 3_666
C9 C10 C24 C38 -7.2(3) . 3_666
C11 C10 C24 C25 0.2(2) . .
C9 C10 C24 C25 -137.58(15) . .
C11 C10 C24 C23 137.92(16) . .
C9 C10 C24 C23 0.1(2) . .
C11 C10 C24 C40 152.5(8) . 3_666
C9 C10 C24 C40 14.7(7) . 3_666
C11 C10 C24 C31 -7.60(19) . .
C9 C10 C24 C31 -145.41(15) . .
C26 C25 C24 C38 -147.6(2) . 3_666
C30 C25 C24 C38 -5.0(2) . 3_666
C26 C25 C24 C10 -0.55(19) . .
C30 C25 C24 C10 142.12(13) . .
C26 C25 C24 C23 -143.08(12) . .
C30 C25 C24 C23 -0.40(14) . .
C26 C25 C24 C40 -8.4(3) . 3_666
C30 C25 C24 C40 134.3(3) . 3_666
C26 C25 C24 C31 14.5(2) . .
C30 C25 C24 C31 157.2(3) . .
C7 C23 C24 C38 160.3(6) . 3_666
C22 C23 C24 C38 17.5(6) . 3_666
C7 C23 C24 C10 0.2(2) . .
C22 C23 C24 C10 -142.52(13) . .
C7 C23 C24 C25 143.01(13) . .
C22 C23 C24 C25 0.27(14) . .
C7 C23 C24 C40 -3.1(2) . 3_666
C22 C23 C24 C40 -145.86(18) . 3_666
C7 C23 C24 C31 126.4(2) . .
C22 C23 C24 C31 -16.3(3) . .
C38 C24 C31 C48 3.83(18) 3_666 .
C10 C24 C31 C48 149.72(13) . .
C25 C24 C31 C48 -17.38(15) . .
C23 C24 C31 C48 14.0(3) . .
C40 C24 C31 C48 145.3(3) 3_666 .
C38 C24 C31 C32 -140.4(2) 3_666 .
C10 C24 C31 C32 5.50(12) . .
C25 C24 C31 C32 -161.6(2) . .
C23 C24 C31 C32 -130.3(2) . .
C40 C24 C31 C32 1.13(17) 3_666 .
C48 C31 C32 C33 -1.7 . .
C24 C31 C32 C33 140.84(15) . .
C48 C31 C32 C41 -143.0(3) . 3_666
C24 C31 C32 C41 -0.5(2) . 3_666
C31 C32 C33 C34 -136.9 . .
C41 C32 C33 C34 0.1(4) 3_666 .
C31 C32 C33 C50 1.8 . .
C41 C32 C33 C50 138.8(4) 3_666 .
C32 C33 C34 C43 -0.3(4) . 3_666
C50 C33 C34 C43 -142.6(4) . 3_666
C32 C33 C34 C35 143.1 . .
C50 C33 C34 C35 0.8 . .
C43 C34 C35 C36 -0.4(4) 3_666 .
C33 C34 C35 C36 -143.4 . .
C43 C34 C35 C51 141.7(4) 3_666 .
C33 C34 C35 C51 -1.4 . .
C51 C35 C36 C37 0.1 . .
C34 C35 C36 C37 137.9 . .
C51 C35 C36 C45 -138.6(4) . 3_666
C34 C35 C36 C45 -0.7(4) . 3_666
C35 C36 C37 C53 -0.4 . .
C45 C36 C37 C53 141.6(3) 3_666 .
C35 C36 C37 C38 -143.0 . .
C45 C36 C37 C38 -1.0(3) 3_666 .
C53 C37 C38 C24 2.1(2) . 3_666
C36 C37 C38 C24 145.5(2) . 3_666
C53 C37 C38 C46 -143.1(4) . 3_666
C36 C37 C38 C46 0.3(4) . 3_666
C54 C40 C41 C42 -0.7 . .
C24 C40 C41 C42 141.45(15) 3_666 .
C54 C40 C41 C32 -143.4(3) . 3_666
C24 C40 C41 C32 -1.2(3) 3_666 3_666
C40 C41 C42 C43 -138.8 . .
C32 C41 C42 C43 -0.3(4) 3_666 .
C40 C41 C42 C56 -0.2 . .
C32 C41 C42 C56 138.3(4) 3_666 .
C41 C42 C43 C34 0.5(4) . 3_666
C56 C42 C43 C34 -143.4(4) . 3_666
C41 C42 C43 C44 142.9 . .
C56 C42 C43 C44 -1.1 . .
C34 C43 C44 C45 -0.2(4) 3_666 .
C42 C43 C44 C45 -142.6 . .
C34 C43 C44 C57 142.4(4) 3_666 .
C42 C43 C44 C57 0.0 . .
C57 C44 C45 C36 -137.3(4) . 3_666
C43 C44 C45 C36 1.4(4) . 3_666
C57 C44 C45 C46 -0.5 . .
C43 C44 C45 C46 138.2 . .
C44 C45 C46 C47 0.5 . .
C36 C45 C46 C47 143.4(3) 3_666 .
C44 C45 C46 C38 -141.8(3) . 3_666
C36 C45 C46 C38 1.10(19) 3_666 3_666
C38 C46 C47 C58 138.0(4) 3_666 .
C45 C46 C47 C58 -0.4 . .
C38 C46 C47 C48 0.6(4) 3_666 .
C45 C46 C47 C48 -137.8 . .
C32 C31 C48 C49 0.0 . .
C24 C31 C48 C49 -140.13(18) . .
C32 C31 C48 C47 138.9 . .
C24 C31 C48 C47 -1.27(18) . .
C46 C47 C48 C31 -0.7 . .
C58 C47 C48 C31 -143.2 . .
C46 C47 C48 C49 141.5 . .
C58 C47 C48 C49 -1.0 . .
C31 C48 C49 C50 1.5 . .
C47 C48 C49 C50 -140.9 . .
C31 C48 C49 C59 143.2 . .
C47 C48 C49 C59 0.7 . .
C48 C49 C50 C51 137.6 . .
C59 C49 C50 C51 0.4 . .
C48 C49 C50 C33 -1.4 . .
C59 C49 C50 C33 -138.6 . .
C32 C33 C50 C49 -0.3 . .
C34 C33 C50 C49 142.8 . .
C32 C33 C50 C51 -143.1 . .
C34 C33 C50 C51 0.0 . .
C49 C50 C51 C52 -0.7 . .
C33 C50 C51 C52 141.6 . .
C49 C50 C51 C35 -143.2 . .
C33 C50 C51 C35 -0.9 . .
C36 C35 C51 C52 0.5 . .
C34 C35 C51 C52 -141.2 . .
C36 C35 C51 C50 143.1 . .
C34 C35 C51 C50 1.4 . .
C50 C51 C52 C60 0.4 . .
C35 C51 C52 C60 137.7 . .
C50 C51 C52 C53 -137.9 . .
C35 C51 C52 C53 -0.6 . .
C38 C37 C53 C54 -0.5 . .
C36 C37 C53 C54 -138.5 . .
C38 C37 C53 C52 138.2 . .
C36 C37 C53 C52 0.2 . .
C51 C52 C53 C37 0.3 . .
C60 C52 C53 C37 -142.3 . .
C51 C52 C53 C54 142.7 . .
C60 C52 C53 C54 0.2 . .
C41 C40 C54 C53 138.7 . .
C24 C40 C54 C53 -1.07(19) 3_666 .
C41 C40 C54 C55 1.5 . .
C24 C40 C54 C55 -138.21(19) 3_666 .
C37 C53 C54 C40 0.1 . .
C52 C53 C54 C40 -142.3 . .
C37 C53 C54 C55 143.0 . .
C52 C53 C54 C55 0.6 . .
C40 C54 C55 C56 -1.4 . .
C53 C54 C55 C56 -143.5 . .
C40 C54 C55 C60 140.9 . .
C53 C54 C55 C60 -1.2 . .
C54 C55 C56 C42 0.5 . .
C60 C55 C56 C42 -138.1 . .
C54 C55 C56 C57 139.0 . .
C60 C55 C56 C57 0.4 . .
C41 C42 C56 C55 0.3 . .
C43 C42 C56 C55 143.7 . .
C41 C42 C56 C57 -141.6 . .
C43 C42 C56 C57 1.7 . .
C45 C44 C57 C58 0.3 . .
C43 C44 C57 C58 -142.0 . .
C45 C44 C57 C56 143.3 . .
C43 C44 C57 C56 1.0 . .
C55 C56 C57 C58 -1.4 . .
C42 C56 C57 C58 140.6 . .
C55 C56 C57 C44 -143.7 . .
C42 C56 C57 C44 -1.7 . .
C44 C57 C58 C47 -0.1 . .
C56 C57 C58 C47 -137.2 . .
C44 C57 C58 C59 138.7 . .
C56 C57 C58 C59 1.6 . .
C46 C47 C58 C57 0.2 . .
C48 C47 C58 C57 143.2 . .
C46 C47 C58 C59 -142.2 . .
C48 C47 C58 C59 0.8 . .
C57 C58 C59 C60 -0.8 . .
C47 C58 C59 C60 142.1 . .
C57 C58 C59 C49 -143.3 . .
C47 C58 C59 C49 -0.4 . .
C50 C49 C59 C60 0.2 . .
C48 C49 C59 C60 -142.7 . .
C50 C49 C59 C58 142.6 . .
C48 C49 C59 C58 -0.2 . .
C58 C59 C60 C52 -138.6 . .
C49 C59 C60 C52 -0.5 . .
C58 C59 C60 C55 -0.2 . .
C49 C59 C60 C55 137.9 . .
C51 C52 C60 C59 0.2 . .
C53 C52 C60 C59 142.7 . .
C51 C52 C60 C55 -143.4 . .
C53 C52 C60 C55 -0.9 . .
C56 C55 C60 C59 0.4 . .
C54 C55 C60 C59 -142.0 . .
C56 C55 C60 C52 143.6 . .
C54 C55 C60 C52 1.3 . .
C66 C61 C62 C63 0.5(2) . .
C61 C62 C63 C64 -0.6(2) . .
C62 C63 C64 C65 0.2(2) . .
C63 C64 C65 C66 0.1(2) . .
C64 C65 C66 C61 -0.2(3) . .
C62 C61 C66 C65 -0.2(2) . .
C69 C67 C68 C69 0.1(2) 3_667 .
C67 C68 C69 C67 -0.1(2) . 3_667
